data_1529951
loop_
_publ_author_name
'Fujishita, H.'
'Sato, M.'
'Sato, S.'
'Hoshino, S.'

_publ_section_title
;
 Structure determination of low-dimensional conductor Mo8 O23
;
_journal_name_full 'Journal of Solid State Chemistry'
_journal_page_first 40
_journal_page_last 46
_journal_volume 66
_journal_year 1987
_chemical_formula_sum 'Mo8 O23'
_space_group_IT_number 7
_symmetry_space_group_name_Hall 'P -2yc'
_symmetry_space_group_name_H-M 'P 1 c 1'
_cell_angle_alpha 90
_cell_angle_beta 106.02
_cell_angle_gamma 90
_cell_formula_units_Z 4
_cell_length_a 13.39
_cell_length_b 8.062
_cell_length_c 16.82
_cell_volume 1745.209
_citation_journal_id_ASTM JSSCBI
_cod_data_source_file Fujishita_JSSCBI_1987_1387.cif
_cod_data_source_block Mo8O23
_cod_database_code 1529951

loop_
_symmetry_equiv_pos_as_xyz
x,y,z
x,-y,z+1/2

loop_
_atom_site_label
_atom_site_type_symbol
_atom_site_fract_x
_atom_site_fract_y
_atom_site_fract_z
_atom_site_occupancy
_atom_site_U_iso_or_equiv
Mo3 Mo+5 0.0649 0.7928 0.417 1 0.0
Mo10 Mo+5 0.6851 0.2954 0.4187 1 0.0
Mo13 Mo+5 0.4472 0.2043 0.4015 1 0.0
O24 O-2 0.8668 0.2776 0.1659 1 0.0
O25 O-2 0.1341 0.7186 0.3288 1 0.0
Mo14 Mo+5 0.5537 0.206 0.097 1 0.0
O16 O-2 0.558 0.9974 0.0935 1 0.0
O18 O-2 0.0024 0.79 -0.0015 1 0.0
O5 O-2 0.1929 0.4912 0.2339 1 0.0
O10 O-2 0.6813 0.006 0.4303 1 0.0
O23 O-2 0.1265 0.2707 0.3274 1 0.0
O32 O-2 0.7417 0.229 0.3336 1 0.0
O2 O-2 0.9272 0.0012 0.0891 1 0.0
O39 O-2 0.4085 0.258 0.0033 1 0.0
O28 O-2 0.8006 0.2582 -0.001 1 0.0
O9 O-2 0.3214 0.0082 0.067 1 0.0
O7 O-2 0.19 0.9971 0.2574 1 0.0
Mo4 Mo+5 0.9325 0.7935 0.0847 1 0.0
Mo2 Mo+5 0.9348 0.2923 0.0817 1 0.0
Mo6 Mo+5 0.8176 0.206 0.2543 1 0.0
O15 O-2 0.4521 0.9891 0.4152 1 0.0
Mo7 Mo+5 0.1862 0.707 0.2448 1 0.0
O12 O-2 0.6775 0.5067 0.4152 1 0.0
O43 O-2 0.4542 0.2477 0.1492 1 0.0
O27 O-2 0.2011 0.2464 0.4929 1 0.0
O21 O-2 0.0601 0.7542 0.1589 1 0.0
O38 O-2 0.6702 0.7512 0.1657 1 0.0
O4 O-2 0.9514 0.5048 0.0783 1 0.0
O46 O-2 0.5319 0.7539 0.3435 1 0.0
O29 O-2 0.1943 0.7351 0.4921 1 0.0
O1 O-2 0.0779 -0.0011 0.405 1 0.0
O22 O-2 0.9327 0.7428 0.3317 1 0.0
Mo11 Mo+5 0.3156 0.7936 0.0774 1 0.0
O14 O-2 0.546 0.4885 0.0995 1 0.0
Mo15 Mo+5 0.447 0.7036 0.4012 1 0.0
O8 O-2 0.8216 0.996 0.2478 1 0.0
O31 O-2 0.2593 0.2437 0.1578 1 0.0
O11 O-2 0.3152 0.5 0.0882 1 0.0
O37 O-2 0.3225 0.7445 0.3215 1 0.0
O45 O-2 0.4514 0.7444 0.1512 1 0.0
Mo16 Mo+5 0.5546 0.7049 0.0981 1 0.0
O36 O-2 0.6708 0.2316 0.1706 1 0.0
O33 O-2 0.2579 0.7718 0.1605 1 0.0
Mo12 Mo+5 0.6845 0.7997 0.421 1 0.0
O41 O-2 0.4024 0.7451 -0.0013 1 0.0
O34 O-2 0.7351 0.7823 0.33 1 0.0
Mo5 Mo+5 0.1842 0.2087 0.2479 1 0.0
O13 O-2 0.4436 0.4978 0.4074 1 0.0
O35 O-2 0.3226 0.2545 0.3243 1 0.0
O3 O-2 0.0607 0.499 0.4296 1 0.0
O42 O-2 0.5864 0.7398 0.4904 1 0.0
O20 O-2 0.9328 0.2429 0.3282 1 0.0
O44 O-2 0.5416 0.2337 0.3391 1 0.0
Mo9 Mo+5 0.3154 0.2899 0.0796 1 0.0
O30 O-2 0.7994 0.7476 0.0018 1 0.0
O17 O-2 -0.0002 0.2505 -0.0015 1 0.0
Mo8 Mo+5 0.8156 0.7049 0.2563 1 0.0
O6 O-2 0.7976 0.504 0.2613 1 0.0
O26 O-2 0.8756 0.7193 0.1692 1 0.0
O19 O-2 0.0606 0.2467 0.1601 1 0.0
O40 O-2 0.5842 0.262 0.493 1 0.0
Mo1 Mo+5 0.0612 0.2916 0.4188 1 0.0
